data_2241929
loop_
_publ_author_name
'Geiger, David K.'
'Parsons, Dylan E.'
'Pagano, Bracco A.'

_publ_section_title
;
 Two cadmium coordination polymers with bridging acetate and
 phenylenediamine ligands that exhibit two-dimensional layered structures
;
_journal_coeditor_code PJ2037
_journal_issue 12
_journal_name_full 'Acta Crystallographica Section E'
_journal_page_first 1718
_journal_page_last 1723
_journal_paper_doi 10.1107/S2056989016017382
_journal_volume 72
_journal_year 2016
_chemical_formula_iupac '[Cd (C2 H3 O2)2 (C6 H8 N2)], 0.5H2 O'
_chemical_formula_moiety '2(C10 H14 Cd N2 O4), H2 O'
_chemical_formula_sum 'C20 H30 Cd2 N4 O9'
_chemical_formula_weight 695.28
_chemical_name_systematic
'Poly[[(\m~2~-acetato-\k^2^<i>O</i>:<i>O</i>')(acetato-\k^2^<i>O</i>,<i>O</i>')(\m~2~-benzene-1,3-diamine-\k^2^<i>N</i>:<i>N</i>')cadmium] hemihydrate]'
_space_group_crystal_system monoclinic
_space_group_IT_number 15
_space_group_name_Hall '-C 2yc'
_space_group_name_H-M_alt 'C 1 2/c 1'
_symmetry_space_group_name_Hall '-C 2yc'
_symmetry_space_group_name_H-M 'C 1 2/c 1'
_atom_sites_solution_hydrogens mixed
_cell_angle_alpha 90
_cell_angle_beta 102.583(9)
_cell_angle_gamma 90
_cell_formula_units_Z 4
_cell_length_a 20.777(6)
_cell_length_b 8.2374(18)
_cell_length_c 15.002(4)
_cell_measurement_reflns_used 2588
_cell_measurement_temperature 200.(2)
_cell_measurement_theta_max 23.4776
_cell_measurement_theta_min 2.6651
_cell_volume 2505.9(11)
_computing_cell_refinement
;
APEX2 (Bruker, 2013)
;
_computing_data_collection
;
APEX2  (Bruker, 2013)
;
_computing_data_reduction
;
SAINT (Bruker, 2013)
;
_computing_molecular_graphics
;
PLATON (Spek, 2009) and Mercury (Macrae <i>et al.</i>, 2006)
;
_computing_publication_material
;
publCIF (Westrip, 2010)
;
_computing_structure_refinement
;
SHELXL2014 (Sheldrick, 2015)
;
_computing_structure_solution
;
SHELXS97 (Sheldrick, 2008)
;
_diffrn_ambient_temperature 200.(2)
_diffrn_detector_area_resol_mean 8.3330
_diffrn_measured_fraction_theta_full 0.987
_diffrn_measured_fraction_theta_max 0.987
_diffrn_measurement_device_type 'Bruker SMART X2S benchtop'
_diffrn_measurement_method '\w scans'
_diffrn_radiation_monochromator 'doubly curved silicon crystal'
_diffrn_radiation_type 'Mo Ka'
_diffrn_radiation_wavelength 0.71073
_diffrn_reflns_av_R_equivalents 0.0570
_diffrn_reflns_limit_h_max 25
_diffrn_reflns_limit_h_min -25
_diffrn_reflns_limit_k_max 10
_diffrn_reflns_limit_k_min -9
_diffrn_reflns_limit_l_max 11
_diffrn_reflns_limit_l_min -18
_diffrn_reflns_number 8942
_diffrn_reflns_theta_full 26.02
_diffrn_reflns_theta_max 26.02
_diffrn_reflns_theta_min 2.67
_exptl_absorpt_coefficient_mu 1.753
_exptl_absorpt_correction_T_max 0.87
_exptl_absorpt_correction_T_min 0.69
_exptl_absorpt_correction_type multi-scan
_exptl_absorpt_process_details
;
(SADABS; Bruker, 2013)
;
_exptl_crystal_colour 'clear brown'
_exptl_crystal_density_diffrn 1.843
_exptl_crystal_density_method 'not measured'
_exptl_crystal_description needle
_exptl_crystal_F_000 1384
_exptl_crystal_size_max 0.400
_exptl_crystal_size_mid 0.080
_exptl_crystal_size_min 0.080
_refine_diff_density_max 0.861
_refine_diff_density_min -1.021
_refine_ls_extinction_method none
_refine_ls_goodness_of_fit_ref 0.994
_refine_ls_hydrogen_treatment mixed
_refine_ls_matrix_type full
_refine_ls_number_parameters 180
_refine_ls_number_reflns 2443
_refine_ls_number_restraints 6
_refine_ls_restrained_S_all 0.994
_refine_ls_R_factor_all 0.0557
_refine_ls_R_factor_gt 0.0371
_refine_ls_shift/su_max 0.001
_refine_ls_shift/su_mean 0.000
_refine_ls_structure_factor_coef Fsqd
_refine_ls_weighting_details 'w=1/[\s^2^(Fo^2^)+(0.0489P)^2^] where P=(Fo^2^+2Fc^2^)/3'
_refine_ls_weighting_scheme calc
_refine_ls_wR_factor_gt 0.0868
_refine_ls_wR_factor_ref 0.0954
_reflns_number_gt 1859
_reflns_number_total 2443
_reflns_threshold_expression 'I > 2\s(I)'
_cod_data_source_file pj2037sup1.cif
_cod_data_source_block II
_cod_database_code 2241929

loop_
_space_group_symop_operation_xyz
'x, y, z'
'-x, y, -z+1/2'
'x+1/2, y+1/2, z'
'-x+1/2, y+1/2, -z+1/2'
'-x, -y, -z'
'x, -y, z-1/2'
'-x+1/2, -y+1/2, -z'
'x+1/2, -y+1/2, z-1/2'

loop_
_atom_site_type_symbol
_atom_site_label
_atom_site_fract_x
_atom_site_fract_y
_atom_site_fract_z
_atom_site_U_iso_or_equiv
_atom_site_adp_type
_atom_site_calc_flag
_atom_site_occupancy
Cd Cd1 0.69991(2) 0.34064(4) 0.80989(2) 0.02831(14) Uani d 1
O O1 0.68026(16) 0.1764(4) 0.9313(2) 0.0381(9) Uani d 1
O O2 0.59435(17) 0.3087(4) 0.8546(2) 0.0436(9) Uani d 1
O O3 0.80578(15) 0.3370(3) 0.7917(3) 0.0357(8) Uani d 1
O O4 0.79978(15) 0.6013(4) 0.7691(2) 0.0375(8) Uani d 1
O O5 0.5 0.5121(7) 0.75 0.0581(16) Uani d 1
H H5 0.517(3) 0.455(4) 0.792(2) 0.09(2) Uiso d 1
N N1 0.63907(19) 0.5002(5) 0.6938(3) 0.0281(9) Uani d 1
H HN1A 0.6021(14) 0.522(5) 0.708(3) 0.039(15) Uiso d 1
H HN1B 0.649(2) 0.605(3) 0.701(3) 0.039(14) Uiso d 1
N N2 0.7361(2) 0.4639(5) 0.4277(3) 0.0328(9) Uani d 1
H HN2A 0.750(2) 0.394(5) 0.393(3) 0.044(11) Uiso d 1
H HN2B 0.7682(17) 0.526(5) 0.457(3) 0.044(11) Uiso d 1
C C1 0.6204(2) 0.2190(6) 0.9196(3) 0.0316(11) Uani d 1
C C2 0.5810(3) 0.1613(6) 0.9855(4) 0.0553(16) Uani d 1
H H2A 0.5764 0.2496 1.0275 0.083 Uiso calc 1
H H2B 0.6034 0.0692 1.0204 0.083 Uiso calc 1
H H2C 0.5372 0.1272 0.952 0.083 Uiso calc 1
C C3 0.8315(2) 0.4712(5) 0.7778(3) 0.0283(10) Uani d 1
C C4 0.9037(2) 0.4701(6) 0.7760(4) 0.0423(13) Uani d 1
H H4A 0.9093 0.5044 0.7156 0.064 Uiso calc 1
H H4B 0.9213 0.3602 0.7888 0.064 Uiso calc 1
H H4C 0.9275 0.5451 0.8224 0.064 Uiso calc 1
C C5 0.6364(2) 0.4410(5) 0.6031(3) 0.0276(10) Uani d 1
C C6 0.6875(2) 0.4739(5) 0.5613(3) 0.0292(11) Uani d 1
H H6 0.7238 0.5375 0.5921 0.035 Uiso calc 1
C C7 0.6866(2) 0.4152(5) 0.4748(3) 0.0314(11) Uani d 1
C C8 0.6335(3) 0.3195(6) 0.4305(4) 0.0463(14) Uani d 1
H H8 0.6327 0.2769 0.3714 0.056 Uiso calc 1
C C9 0.5833(3) 0.2881(7) 0.4720(4) 0.0573(17) Uani d 1
H H9 0.5473 0.2237 0.4413 0.069 Uiso calc 1
C C10 0.5832(3) 0.3481(5) 0.5588(4) 0.0436(14) Uani d 1
H H10 0.5475 0.3258 0.5871 0.052 Uiso calc 1

loop_
_atom_site_aniso_label
_atom_site_aniso_U_11
_atom_site_aniso_U_22
_atom_site_aniso_U_33
_atom_site_aniso_U_12
_atom_site_aniso_U_13
_atom_site_aniso_U_23
Cd1 0.0331(2) 0.0280(2) 0.0254(2) 0.00293(14) 0.00988(14) -0.00140(14)
O1 0.0347(19) 0.045(2) 0.036(2) 0.0083(15) 0.0105(16) 0.0041(15)
O2 0.043(2) 0.049(2) 0.038(2) 0.0063(16) 0.0066(17) 0.0087(16)
O3 0.0333(17) 0.0217(17) 0.056(2) -0.0019(13) 0.0175(17) 0.0015(15)
O4 0.0414(19) 0.0292(17) 0.047(2) 0.0059(15) 0.0204(17) 0.0114(15)
O5 0.044(3) 0.065(4) 0.058(4) 0 -0.004(3) 0
N1 0.032(2) 0.029(2) 0.026(2) -0.0001(19) 0.0113(17) 0.0008(17)
N2 0.041(2) 0.036(2) 0.024(2) -0.0003(19) 0.0143(18) -0.0007(18)
C1 0.033(3) 0.035(3) 0.028(3) -0.006(2) 0.011(2) -0.005(2)
C2 0.041(3) 0.073(4) 0.054(4) 0.004(3) 0.014(3) 0.014(3)
C3 0.033(2) 0.033(3) 0.021(2) -0.001(2) 0.0095(19) -0.0018(18)
C4 0.036(3) 0.045(3) 0.045(3) -0.006(2) 0.007(2) 0.004(2)
C5 0.034(2) 0.025(2) 0.022(2) 0.0006(19) 0.002(2) 0.0044(17)
C6 0.029(2) 0.030(2) 0.027(2) -0.0059(19) 0.002(2) 0.0020(19)
C7 0.041(3) 0.025(2) 0.029(3) 0.004(2) 0.011(2) 0.0054(19)
C8 0.070(4) 0.043(3) 0.027(3) -0.020(3) 0.013(3) -0.008(2)
C9 0.070(4) 0.064(4) 0.037(3) -0.041(3) 0.009(3) -0.014(3)
C10 0.044(3) 0.052(3) 0.035(3) -0.025(2) 0.012(2) -0.001(2)

loop_
_atom_type_symbol
_atom_type_description
_atom_type_scat_dispersion_real
_atom_type_scat_dispersion_imag
_atom_type_scat_source
C C 0.0033 0.0016 'International Tables Vol C Tables 4.2.6.8 and 6.1.1.4'
H H 0.0000 0.0000 'International Tables Vol C Tables 4.2.6.8 and 6.1.1.4'
N N 0.0061 0.0033 'International Tables Vol C Tables 4.2.6.8 and 6.1.1.4'
O O 0.0106 0.0060 'International Tables Vol C Tables 4.2.6.8 and 6.1.1.4'
Cd Cd -0.8075 1.2024 'International Tables Vol C Tables 4.2.6.8 and 6.1.1.4'

loop_
_geom_angle_atom_site_label_1
_geom_angle_atom_site_label_2
_geom_angle_atom_site_label_3
_geom_angle_site_symmetry_1
_geom_angle_site_symmetry_3
_geom_angle
_geom_angle_publ_flag
O3 Cd1 O4 . 4_646 79.37(11) y
O3 Cd1 N1 . . 107.45(13) y
O4 Cd1 N1 4_646 . 99.25(13) y
O3 Cd1 O1 . . 114.63(11) y
O4 Cd1 O1 4_646 . 85.82(12) y
N1 Cd1 O1 . . 137.80(13) y
O3 Cd1 N2 . 6_566 86.63(14) y
O4 Cd1 N2 4_646 6_566 157.39(13) y
N1 Cd1 N2 . 6_566 101.86(14) y
O1 Cd1 N2 . 6_566 84.00(13) y
O3 Cd1 O2 . . 168.71(11) y
O4 Cd1 O2 4_646 . 98.78(12) y
N1 Cd1 O2 . . 83.83(13) y
O1 Cd1 O2 . . 54.09(11) y
N2 Cd1 O2 6_566 . 91.49(13) y
C1 O1 Cd1 . . 93.7(3) ?
C1 O2 Cd1 . . 91.0(3) ?
C3 O3 Cd1 . . 117.6(3) ?
C3 O4 Cd1 . 4_656 136.7(3) ?
C5 N1 Cd1 . . 114.9(3) ?
C5 N1 HN1A . . 117.(3) ?
Cd1 N1 HN1A . . 108.(3) ?
C5 N1 HN1B . . 114.(3) ?
Cd1 N1 HN1B . . 113.(3) ?
HN1A N1 HN1B . . 88.(4) ?
C7 N2 Cd1 . 6_565 114.3(3) ?
C7 N2 HN2A . . 119.(3) ?
Cd1 N2 HN2A 6_565 . 96.(3) ?
C7 N2 HN2B . . 118.(4) ?
Cd1 N2 HN2B 6_565 . 94.(3) ?
HN2A N2 HN2B . . 111.(5) ?
O2 C1 O1 . . 121.0(5) ?
O2 C1 C2 . . 120.0(4) ?
O1 C1 C2 . . 119.0(4) ?
C1 C2 H2A . . 109.5 ?
C1 C2 H2B . . 109.5 ?
H2A C2 H2B . . 109.5 ?
C1 C2 H2C . . 109.5 ?
H2A C2 H2C . . 109.5 ?
H2B C2 H2C . . 109.5 ?
O4 C3 O3 . . 122.3(4) ?
O4 C3 C4 . . 120.5(4) ?
O3 C3 C4 . . 117.1(4) ?
C3 C4 H4A . . 109.5 ?
C3 C4 H4B . . 109.5 ?
H4A C4 H4B . . 109.5 ?
C3 C4 H4C . . 109.5 ?
H4A C4 H4C . . 109.5 ?
H4B C4 H4C . . 109.5 ?
C6 C5 C10 . . 120.3(5) ?
C6 C5 N1 . . 119.4(4) ?
C10 C5 N1 . . 120.3(5) ?
C5 C6 C7 . . 120.4(4) ?
C5 C6 H6 . . 119.8 ?
C7 C6 H6 . . 119.8 ?
C6 C7 C8 . . 119.4(5) ?
C6 C7 N2 . . 120.2(4) ?
C8 C7 N2 . . 120.1(5) ?
C9 C8 C7 . . 119.8(5) ?
C9 C8 H8 . . 120.1 ?
C7 C8 H8 . . 120.1 ?
C8 C9 C10 . . 121.4(5) ?
C8 C9 H9 . . 119.3 ?
C10 C9 H9 . . 119.3 ?
C5 C10 C9 . . 118.7(5) ?
C5 C10 H10 . . 120.6 ?
C9 C10 H10 . . 120.6 ?

loop_
_geom_bond_atom_site_label_1
_geom_bond_atom_site_label_2
_geom_bond_site_symmetry_2
_geom_bond_distance
_geom_bond_publ_flag
Cd1 O3 . 2.275(3) y
Cd1 O4 4_646 2.301(3) y
Cd1 N1 . 2.324(4) y
Cd1 O1 . 2.374(4) y
Cd1 N2 6_566 2.388(4) y
Cd1 O2 . 2.443(4) y
O1 C1 . 1.268(5) ?
O2 C1 . 1.249(5) ?
O3 C3 . 1.265(5) ?
O4 C3 . 1.250(5) ?
O4 Cd1 4_656 2.301(3) ?
O5 H5 . 0.808(18) ?
N1 C5 . 1.435(6) ?
N1 HN1A . 0.859(19) ?
N1 HN1B . 0.886(19) ?
N2 C7 . 1.425(6) ?
N2 Cd1 6_565 2.388(4) ?
N2 HN2A . 0.870(19) ?
N2 HN2B . 0.877(19) ?
C1 C2 . 1.492(8) ?
C2 H2A . 0.98 ?
C2 H2B . 0.98 ?
C2 H2C . 0.98 ?
C3 C4 . 1.506(6) ?
C4 H4A . 0.98 ?
C4 H4B . 0.98 ?
C4 H4C . 0.98 ?
C5 C6 . 1.374(6) ?
C5 C10 . 1.388(6) ?
C6 C7 . 1.381(6) ?
C6 H6 . 0.95 ?
C7 C8 . 1.401(6) ?
C8 C9 . 1.350(8) ?
C8 H8 . 0.95 ?
C9 C10 . 1.394(8) ?
C9 H9 . 0.95 ?
C10 H10 . 0.95 ?

loop_
_geom_hbond_atom_site_label_D
_geom_hbond_atom_site_label_H
_geom_hbond_atom_site_label_A
_geom_hbond_site_symmetry_A
_geom_hbond_distance_DH
_geom_hbond_distance_HA
_geom_hbond_distance_DA
_geom_hbond_angle_DHA
_geom_hbond_publ_flag
O5 H5 O2 . 0.808(18) 2.06(4) 2.788(5) 149.(7) y
N1 HN1A O5 . 0.859(19) 2.34(2) 3.183(4) 166.(4) y
N1 HN1B O3 4_656 0.886(19) 2.12(2) 2.991(5) 166.(5) y
N2 HN2A O4 6_565 0.870(19) 2.32(4) 3.012(6) 137.(4) y
N2 HN2B O1 4_656 0.877(19) 2.17(3) 2.994(5) 156.(5) y
C6 H6 O1 4_656 0.95 2.39 3.195(5) 142.3 ?

loop_
_geom_torsion_atom_site_label_1
_geom_torsion_atom_site_label_2
_geom_torsion_atom_site_label_3
_geom_torsion_atom_site_label_4
_geom_torsion_site_symmetry_1
_geom_torsion
Cd1 O2 C1 O1 . -4.6(4)
Cd1 O2 C1 C2 . 174.9(4)
Cd1 O1 C1 O2 . 4.8(5)
Cd1 O1 C1 C2 . -174.8(4)
Cd1 O4 C3 O3 4_656 -148.4(4)
Cd1 O4 C3 C4 4_656 34.3(6)
Cd1 O3 C3 O4 . -3.8(6)
Cd1 O3 C3 C4 . 173.5(3)
Cd1 N1 C5 C6 . -82.6(4)
Cd1 N1 C5 C10 . 95.9(4)
C10 C5 C6 C7 . 0.1(6)
N1 C5 C6 C7 . 178.6(4)
C5 C6 C7 C8 . -1.0(7)
C5 C6 C7 N2 . 173.2(4)
Cd1 N2 C7 C6 6_565 -103.9(4)
Cd1 N2 C7 C8 6_565 70.2(5)
C6 C7 C8 C9 . 1.1(8)
N2 C7 C8 C9 . -173.1(5)
C7 C8 C9 C10 . -0.4(9)
C6 C5 C10 C9 . 0.6(7)
N1 C5 C10 C9 . -177.9(5)
C8 C9 C10 C5 . -0.5(9)

_cod_database_fobs_code 2241929
